data_4311063
loop_
_publ_author_name
'Xiangru Meng'
'Yinglin Song'
'Hongwei Hou'
'Huayun Han'
'Bo Xiao'
'Yaoting Fan'
'Yu Zhu'

_publ_section_title
;
 Hydrothermal Syntheses, Crystal Structures, and Characteristics of a
 Series of Cd-btx Coordination Polymers (btx =
 1,4-Bis(triazol-1-ylmethyl)benzene)
;
_journal_name_full 'Inorganic Chemistry'
_journal_page_first 3528
_journal_page_last 3536
_journal_paper_doi 10.1021/ic0354670
_journal_volume 43
_journal_year 2004
_chemical_formula_sum 'C12 H14 Cd N6 O8 S2'
_chemical_formula_weight 546.81
_space_group_IT_number 2
_symmetry_cell_setting triclinic
_symmetry_space_group_name_Hall '-P 1'
_symmetry_space_group_name_H-M 'P -1'
_atom_sites_solution_hydrogens geom
_atom_sites_solution_primary direct
_atom_sites_solution_secondary difmap
_audit_creation_method SHELXL-97
_cell_angle_alpha 107.33(3)
_cell_angle_beta 97.22(3)
_cell_angle_gamma 88.63(3)
_cell_formula_units_Z 2
_cell_length_a 8.5563(17)
_cell_length_b 12.438(3)
_cell_length_c 8.5420(17)
_cell_measurement_reflns_used 256
_cell_measurement_temperature 291(2)
_cell_measurement_theta_max 25.1
_cell_measurement_theta_min 2
_cell_volume 860.8(4)
_computing_cell_refinement raxis
_computing_data_collection raxis
_computing_data_reduction raxis
_computing_molecular_graphics texsan
_computing_publication_material texsan
_computing_structure_refinement 'SHELXL-97 (Sheldrick, 1997)'
_computing_structure_solution 'SHELXS-97 (Sheldrick, 1990)'
_diffrn_ambient_temperature 291(2)
_diffrn_measured_fraction_theta_full 0.875
_diffrn_measured_fraction_theta_max 0.875
_diffrn_measurement_device_type R-AXIS-IV
_diffrn_measurement_method 'Osillation  frames'
_diffrn_radiation_monochromator graphite
_diffrn_radiation_source 'fine-focus sealed tube'
_diffrn_radiation_type MoK\a
_diffrn_radiation_wavelength 0.71073
_diffrn_reflns_av_R_equivalents 0.0000
_diffrn_reflns_av_sigmaI/netI 0.0310
_diffrn_reflns_limit_h_max 10
_diffrn_reflns_limit_h_min 0
_diffrn_reflns_limit_k_max 14
_diffrn_reflns_limit_k_min -14
_diffrn_reflns_limit_l_max 9
_diffrn_reflns_limit_l_min -10
_diffrn_reflns_number 2282
_diffrn_reflns_theta_full 24.99
_diffrn_reflns_theta_max 24.99
_diffrn_reflns_theta_min 1.72
_exptl_absorpt_coefficient_mu 1.573
_exptl_absorpt_correction_T_max 0.7439
_exptl_absorpt_correction_T_min 0.7040
_exptl_crystal_colour colorless
_exptl_crystal_density_diffrn 2.110
_exptl_crystal_density_method 'not measured'
_exptl_crystal_description prismatic
_exptl_crystal_F_000 544
_exptl_crystal_size_max 0.24
_exptl_crystal_size_mid 0.20
_exptl_crystal_size_min 0.20
_refine_diff_density_max 2.263
_refine_diff_density_min -2.044
_refine_diff_density_rms 0.361
_refine_ls_extinction_coef 0.102(16)
_refine_ls_extinction_expression Fc^*^=kFc[1+0.001xFc^2^\l^3^/sin(2\q)]^-1/4^
_refine_ls_extinction_method SHELXL
_refine_ls_goodness_of_fit_ref 1.375
_refine_ls_hydrogen_treatment mixed
_refine_ls_matrix_type full
_refine_ls_number_parameters 270
_refine_ls_number_reflns 2282
_refine_ls_number_restraints 0
_refine_ls_restrained_S_all 1.375
_refine_ls_R_factor_all 0.1064
_refine_ls_R_factor_gt 0.0990
_refine_ls_shift/su_max 0.042
_refine_ls_shift/su_mean 0.010
_refine_ls_structure_factor_coef Fsqd
_refine_ls_weighting_details 'calc w=1/[\s^2^(Fo^2^)+(0.2000P)^2^+0.0000P] where P=(Fo^2^+2Fc^2^)/3'
_refine_ls_weighting_scheme calc
_refine_ls_wR_factor_gt 0.2794
_refine_ls_wR_factor_ref 0.2891
_reflns_number_gt 2071
_reflns_number_total 2282
_reflns_threshold_expression >2sigma(I)
_cod_data_source_file ic0354670si20040217_122358_4.cif
_cod_data_source_block p-1
_cod_depositor_comments
;
The following automatic conversions were performed:

data name '_atom_site_symetry_multiplicity' was replaced with
'_atom_site_symmetry_multiplicity' as specified in the replacement
file 'data/replacement-values/replacement_tags.lst'.

Automatic conversion script
Id: cif_correct_tags 9268 2022-04-12 08:56:07Z antanas 
;
_cod_original_cell_volume 860.8(3)
_cod_database_code 4311063

loop_
_symmetry_equiv_pos_as_xyz
'x, y, z'
'-x, -y, -z'

loop_
_atom_site_label
_atom_site_type_symbol
_atom_site_fract_x
_atom_site_fract_y
_atom_site_fract_z
_atom_site_U_iso_or_equiv
_atom_site_adp_type
_atom_site_occupancy
_atom_site_symmetry_multiplicity
_atom_site_calc_flag
_atom_site_refinement_flags
_atom_site_disorder_assembly
_atom_site_disorder_group
Cd1 Cd 0.0000 0.5000 1.0000 0.0359(6) Uani 1 2 d S . .
Cd2 Cd 0.5000 0.5000 1.5000 0.0349(6) Uani 1 2 d S . .
S2 S 0.3918(7) 0.4634(5) 1.0832(7) 0.0760(14) Uani 1 1 d . . .
S1 S -0.1065(7) 0.4533(5) 0.5856(7) 0.0772(14) Uani 1 1 d . . .
N1 N 0.0699(14) 0.6746(9) 0.9822(17) 0.047(3) Uani 1 1 d . . .
N2 N 0.0374(19) 0.8419(12) 0.9383(19) 0.062(3) Uani 1 1 d . . .
N3 N 0.1499(10) 0.8489(8) 1.0705(12) 0.047(2) Uani 1 1 d . . .
N4 N 0.6693(11) 0.7824(8) 1.3594(10) 0.046(2) Uani 1 1 d . . .
N5 N 0.537(2) 0.8341(13) 1.417(2) 0.070(4) Uani 1 1 d . . .
N6 N 0.5660(16) 0.6679(10) 1.4642(18) 0.053(3) Uani 1 1 d . . .
C1 C -0.0077(17) 0.7377(12) 0.8950(17) 0.054(3) Uani 1 1 d . . .
H1A H -0.0882 0.7084 0.8098 0.065 Uiso 1 1 calc R . .
C2 C 0.1645(13) 0.7483(9) 1.0940(14) 0.044(3) Uani 1 1 d . . .
H2B H 0.2322 0.7321 1.1779 0.053 Uiso 1 1 calc R . .
C3 C 0.2404(13) 0.9543(9) 1.1591(14) 0.050(3) Uani 1 1 d . . .
H3A H 0.2852 0.9503 1.2672 0.060 Uiso 1 1 calc R . .
H3B H 0.1688 1.0172 1.1754 0.060 Uiso 1 1 calc R . .
C4 C 0.3709(12) 0.9764(9) 1.0696(12) 0.040(2) Uani 1 1 d . . .
C5 C 0.4184(13) 1.0863(9) 1.0967(14) 0.050(3) Uani 1 1 d . . .
C6 C 0.4551(16) 0.8908(11) 0.973(2) 0.051(3) Uani 1 1 d . . .
C7 C 0.8869(16) 1.0312(10) 1.3936(16) 0.064(4) Uani 1 1 d . . .
C8 C 1.0054(16) 0.8888(12) 1.502(2) 0.055(4) Uani 1 1 d . . .
C9 C 0.8921(14) 0.9196(9) 1.3949(13) 0.043(3) Uani 1 1 d . . .
C10 C 0.7786(15) 0.8340(10) 1.2785(14) 0.059(3) Uani 1 1 d . . .
H10A H 0.7164 0.8695 1.2051 0.071 Uiso 1 1 calc R . .
H10B H 0.8381 0.7744 1.2112 0.071 Uiso 1 1 calc R . .
C11 C 0.6833(15) 0.6858(10) 1.3916(17) 0.057(3) Uani 1 1 d . . .
H11A H 0.7662 0.6365 1.3659 0.069 Uiso 1 1 calc R . .
C12 C 0.4758(17) 0.7611(11) 1.4730(17) 0.055(3) Uani 1 1 d . . .
H12A H 0.3795 0.7711 1.5150 0.065 Uiso 1 1 calc R . .
O1 O -0.124(3) 0.3606(17) 0.452(2) 0.165(10) Uani 1 1 d . . .
O2 O -0.238(2) 0.5063(18) 0.651(2) 0.115(5) Uani 1 1 d . . .
O3 O 0.004(3) 0.526(2) 0.554(2) 0.086(8) Uani 0.50 1 d P . .
O4 O -0.0456(11) 0.4169(7) 0.7180(10) 0.059(2) Uani 1 1 d . . .
O5 O 0.2511(9) 0.4276(9) 0.9966(16) 0.079(3) Uani 1 1 d . . .
O8 O 0.327(3) 0.4889(19) 1.222(3) 0.188(13) Uani 1 1 d . . .
O9 O 0.650(3) 0.4006(10) 1.298(3) 0.214(12) Uani 1 1 d . . .
O6 O 0.442(2) 0.5736(15) 1.070(2) 0.051(5) Uiso 0.50 1 d P . .
O7 O 0.484(3) 0.3777(17) 1.028(3) 0.189(12) Uani 1 1 d . . .

loop_
_atom_site_aniso_label
_atom_site_aniso_U_11
_atom_site_aniso_U_22
_atom_site_aniso_U_33
_atom_site_aniso_U_23
_atom_site_aniso_U_13
_atom_site_aniso_U_12
Cd1 0.0355(8) 0.0376(9) 0.0390(9) 0.0161(5) 0.0078(6) -0.0052(5)
Cd2 0.0312(8) 0.0396(9) 0.0376(9) 0.0155(5) 0.0072(6) -0.0045(5)
S2 0.070(3) 0.084(3) 0.074(3) 0.023(3) 0.009(3) -0.004(3)
S1 0.064(3) 0.100(4) 0.072(3) 0.032(3) 0.009(3) 0.000(3)
N1 0.045(6) 0.040(6) 0.067(7) 0.029(5) 0.019(6) -0.005(5)
N2 0.069(9) 0.060(8) 0.066(8) 0.033(6) -0.003(8) -0.003(6)
N3 0.044(5) 0.044(6) 0.061(6) 0.022(5) 0.016(5) -0.004(4)
N4 0.050(5) 0.048(6) 0.037(4) 0.010(4) 0.007(4) -0.008(4)
N5 0.074(9) 0.056(8) 0.095(11) 0.039(7) 0.029(8) 0.010(7)
N6 0.055(7) 0.040(6) 0.077(8) 0.023(5) 0.036(6) 0.000(5)
C1 0.059(8) 0.049(8) 0.062(8) 0.027(7) 0.010(7) 0.001(6)
C2 0.052(6) 0.035(6) 0.050(6) 0.023(5) 0.000(5) -0.012(5)
C3 0.064(7) 0.034(6) 0.053(7) 0.013(5) 0.016(6) -0.003(5)
C4 0.041(6) 0.038(6) 0.038(5) 0.009(4) -0.001(5) -0.009(5)
C5 0.057(7) 0.038(7) 0.058(7) 0.014(5) 0.019(6) -0.001(5)
C6 0.045(7) 0.037(6) 0.075(9) 0.019(6) 0.015(7) 0.002(5)
C7 0.085(9) 0.048(7) 0.064(8) 0.014(6) 0.033(7) -0.014(7)
C8 0.048(7) 0.046(7) 0.081(10) 0.028(7) 0.016(7) -0.010(6)
C9 0.053(7) 0.038(6) 0.043(6) 0.013(5) 0.017(6) -0.009(5)
C10 0.079(8) 0.059(8) 0.046(6) 0.019(6) 0.018(6) -0.025(7)
C11 0.058(7) 0.037(7) 0.089(9) 0.025(6) 0.039(7) 0.004(5)
C12 0.054(7) 0.051(8) 0.065(8) 0.021(6) 0.024(7) 0.007(6)
O1 0.29(3) 0.120(14) 0.095(11) 0.028(10) 0.076(14) 0.090(17)
O2 0.108(11) 0.145(14) 0.100(10) 0.031(10) 0.052(9) 0.006(10)
O3 0.083(14) 0.14(2) 0.033(10) 0.043(14) -0.037(14) -0.071(15)
O4 0.077(6) 0.063(6) 0.040(4) 0.020(4) 0.009(4) 0.013(5)
O5 0.031(5) 0.078(7) 0.124(9) 0.027(7) -0.001(5) -0.009(5)
O8 0.18(2) 0.156(18) 0.25(3) 0.022(17) 0.16(2) -0.012(16)
O9 0.35(3) 0.051(7) 0.29(2) 0.020(10) 0.29(2) 0.014(11)
O7 0.33(4) 0.106(13) 0.155(19) 0.038(13) 0.14(2) 0.060(18)

loop_
_atom_type_symbol
_atom_type_description
_atom_type_scat_dispersion_real
_atom_type_scat_dispersion_imag
_atom_type_scat_source
C C 0.0033 0.0016 'International Tables Vol C Tables 4.2.6.8 and 6.1.1.4'
H H 0.0000 0.0000 'International Tables Vol C Tables 4.2.6.8 and 6.1.1.4'
N N 0.0061 0.0033 'International Tables Vol C Tables 4.2.6.8 and 6.1.1.4'
O O 0.0106 0.0060 'International Tables Vol C Tables 4.2.6.8 and 6.1.1.4'
S S 0.1246 0.1234 'International Tables Vol C Tables 4.2.6.8 and 6.1.1.4'
Cd Cd -0.8075 1.2024 'International Tables Vol C Tables 4.2.6.8 and 6.1.1.4'

loop_
_geom_angle_atom_site_label_1
_geom_angle_atom_site_label_2
_geom_angle_atom_site_label_3
_geom_angle
_geom_angle_site_symmetry_1
_geom_angle_site_symmetry_3
_geom_angle_publ_flag
O4 Cd1 O4 180.000(2) . 2_567 ?
O4 Cd1 O5 88.8(4) . . ?
O4 Cd1 O5 91.2(4) 2_567 . ?
O4 Cd1 O5 91.2(4) . 2_567 ?
O4 Cd1 O5 88.8(4) 2_567 2_567 ?
O5 Cd1 O5 180.000(2) . 2_567 ?
O4 Cd1 N1 85.0(4) . 2_567 ?
O4 Cd1 N1 95.0(4) 2_567 2_567 ?
O5 Cd1 N1 84.2(4) . 2_567 ?
O5 Cd1 N1 95.8(4) 2_567 2_567 ?
O4 Cd1 N1 95.0(4) . . ?
O4 Cd1 N1 85.0(4) 2_567 . ?
O5 Cd1 N1 95.8(4) . . ?
O5 Cd1 N1 84.2(4) 2_567 . ?
N1 Cd1 N1 180.000(2) 2_567 . ?
N6 Cd2 N6 180.000(3) 2_668 . ?
N6 Cd2 O9 88.3(4) 2_668 . ?
N6 Cd2 O9 91.7(4) . . ?
N6 Cd2 O9 91.7(4) 2_668 2_668 ?
N6 Cd2 O9 88.3(4) . 2_668 ?
O9 Cd2 O9 180.0(8) . 2_668 ?
N6 Cd2 O2 86.4(6) 2_668 2_567 ?
N6 Cd2 O2 93.6(6) . 2_567 ?
O9 Cd2 O2 103.2(8) . 2_567 ?
O9 Cd2 O2 76.8(8) 2_668 2_567 ?
N6 Cd2 O2 93.6(6) 2_668 1_656 ?
N6 Cd2 O2 86.4(6) . 1_656 ?
O9 Cd2 O2 76.8(8) . 1_656 ?
O9 Cd2 O2 103.2(8) 2_668 1_656 ?
O2 Cd2 O2 180.000(3) 2_567 1_656 ?
N6 Cd2 O8 100.7(6) 2_668 . ?
N6 Cd2 O8 79.3(6) . . ?
O9 Cd2 O8 75.4(8) . . ?
O9 Cd2 O8 104.6(8) 2_668 . ?
O2 Cd2 O8 31.8(6) 2_567 . ?
O2 Cd2 O8 148.2(6) 1_656 . ?
N6 Cd2 O8 79.3(6) 2_668 2_668 ?
N6 Cd2 O8 100.7(6) . 2_668 ?
O9 Cd2 O8 104.6(8) . 2_668 ?
O9 Cd2 O8 75.4(8) 2_668 2_668 ?
O2 Cd2 O8 148.2(6) 2_567 2_668 ?
O2 Cd2 O8 31.8(6) 1_656 2_668 ?
O8 Cd2 O8 180.000(5) . 2_668 ?
O8 S2 O7 126.9(15) . . ?
O8 S2 O5 89.9(13) . . ?
O7 S2 O5 103.0(14) . . ?
O8 S2 O6 104.7(13) . . ?
O7 S2 O6 116.1(13) . . ?
O5 S2 O6 113.0(9) . . ?
O8 S2 O6 159.8(14) . 2_667 ?
O7 S2 O6 43.5(11) . 2_667 ?
O5 S2 O6 109.1(8) . 2_667 ?
O6 S2 O6 74.8(9) . 2_667 ?
O1 S1 O4 106.6(10) . . ?
O1 S1 O2 120.1(14) . . ?
O4 S1 O2 97.7(9) . . ?
O1 S1 O3 106.7(15) . . ?
O4 S1 O3 110.2(10) . . ?
O2 S1 O3 114.8(17) . . ?
O1 S1 O3 72.0(13) . 2_566 ?
O4 S1 O3 125.2(11) . 2_566 ?
O2 S1 O3 131.6(15) . 2_566 ?
O3 S1 O3 35.1(15) . 2_566 ?
C2 N1 C1 102.9(11) . . ?
C2 N1 Cd1 125.1(9) . . ?
C1 N1 Cd1 128.8(10) . . ?
C1 N2 N3 102.6(12) . . ?
C2 N3 N2 108.7(10) . . ?
C2 N3 C3 129.0(10) . . ?
N2 N3 C3 122.2(10) . . ?
C11 N4 N5 109.0(10) . . ?
C11 N4 C10 127.8(10) . . ?
N5 N4 C10 123.1(10) . . ?
C12 N5 N4 103.4(12) . . ?
C11 N6 C12 103.0(11) . . ?
C11 N6 Cd2 126.3(9) . . ?
C12 N6 Cd2 128.8(9) . . ?
N2 C1 N1 115.2(14) . . ?
N1 C2 N3 110.5(10) . . ?
N3 C3 C4 113.6(9) . . ?
C5 C4 C6 118.3(11) . . ?
C5 C4 C3 118.5(10) . . ?
C6 C4 C3 122.9(10) . . ?
C6 C5 C4 120.2(11) 2_677 . ?
C5 C6 C4 121.5(12) 2_677 . ?
C9 C7 C8 121.0(12) . 2_778 ?
C9 C8 C7 120.0(12) . 2_778 ?
C8 C9 C7 118.9(11) . . ?
C8 C9 C10 120.6(11) . . ?
C7 C9 C10 120.4(11) . . ?
N4 C10 C9 115.0(9) . . ?
N6 C11 N4 111.1(11) . . ?
N5 C12 N6 113.4(13) . . ?
S1 O2 O8 140(2) . 2_567 ?
S1 O2 Cd2 125.5(11) . 1_454 ?
O8 O2 Cd2 81.0(15) 2_567 1_454 ?
O3 O3 S1 86(3) 2_566 . ?
O3 O3 S1 59(2) 2_566 2_566 ?
S1 O3 S1 144.9(15) . 2_566 ?
S1 O4 Cd1 134.5(6) . . ?
S2 O5 Cd1 134.4(8) . . ?
S2 O8 O2 167(3) . 2_567 ?
S2 O8 Cd2 119.9(14) . . ?
O2 O8 Cd2 67.2(14) 2_567 . ?
O7 O6 S2 142.8(15) 2_667 . ?
O7 O6 S2 40.8(10) 2_667 2_667 ?
S2 O6 S2 105.2(9) . 2_667 ?
S2 O7 O6 95.7(16) . 2_667 ?

loop_
_geom_bond_atom_site_label_1
_geom_bond_atom_site_label_2
_geom_bond_distance
_geom_bond_site_symmetry_2
_geom_bond_publ_flag
Cd1 O4 2.307(8) . ?
Cd1 O4 2.307(8) 2_567 ?
Cd1 O5 2.310(9) . ?
Cd1 O5 2.310(9) 2_567 ?
Cd1 N1 2.319(10) 2_567 ?
Cd1 N1 2.319(10) . ?
Cd2 N6 2.292(11) 2_668 ?
Cd2 N6 2.292(11) . ?
Cd2 O9 2.313(12) . ?
Cd2 O9 2.313(12) 2_668 ?
Cd2 O2 2.435(18) 2_567 ?
Cd2 O2 2.435(18) 1_656 ?
Cd2 O8 2.61(3) . ?
Cd2 O8 2.61(3) 2_668 ?
S2 O8 1.32(2) . ?
S2 O7 1.32(2) . ?
S2 O5 1.342(10) . ?
S2 O6 1.49(2) . ?
S2 O6 2.004(19) 2_667 ?
S1 O1 1.357(19) . ?
S1 O4 1.379(10) . ?
S1 O2 1.383(18) . ?
S1 O3 1.42(2) . ?
S1 O3 1.65(2) 2_566 ?
N1 C2 1.314(17) . ?
N1 C1 1.346(19) . ?
N2 C1 1.29(2) . ?
N2 N3 1.371(18) . ?
N3 C2 1.326(13) . ?
N3 C3 1.484(14) . ?
N4 C11 1.310(14) . ?
N4 N5 1.360(18) . ?
N4 C10 1.489(13) . ?
N5 C12 1.29(2) . ?
N6 C11 1.301(16) . ?
N6 C12 1.366(18) . ?
C3 C4 1.503(14) . ?
C4 C5 1.379(14) . ?
C4 C6 1.389(17) . ?
C5 C6 1.371(18) 2_677 ?
C6 C5 1.371(18) 2_677 ?
C7 C9 1.391(16) . ?
C7 C8 1.394(19) 2_778 ?
C8 C9 1.375(18) . ?
C8 C7 1.394(19) 2_778 ?
C9 C10 1.497(15) . ?
O2 O8 1.39(3) 2_567 ?
O2 Cd2 2.435(18) 1_454 ?
O3 O3 0.95(4) 2_566 ?
O3 S1 1.65(2) 2_566 ?
O8 O2 1.39(3) 2_567 ?
O6 O7 1.39(3) 2_667 ?
O6 S2 2.004(19) 2_667 ?
O7 O6 1.39(3) 2_667 ?

loop_
_geom_torsion_atom_site_label_1
_geom_torsion_atom_site_label_2
_geom_torsion_atom_site_label_3
_geom_torsion_atom_site_label_4
_geom_torsion
_geom_torsion_site_symmetry_1
_geom_torsion_site_symmetry_2
_geom_torsion_site_symmetry_3
_geom_torsion_site_symmetry_4
_geom_torsion_publ_flag
O4 Cd1 N1 C2 -152.8(10) . . . . ?
O4 Cd1 N1 C2 27.2(10) 2_567 . . . ?
O5 Cd1 N1 C2 -63.5(11) . . . . ?
O5 Cd1 N1 C2 116.5(11) 2_567 . . . ?
N1 Cd1 N1 C2 -27(100) 2_567 . . . ?
O4 Cd1 N1 C1 51.1(12) . . . . ?
O4 Cd1 N1 C1 -128.9(12) 2_567 . . . ?
O5 Cd1 N1 C1 140.3(12) . . . . ?
O5 Cd1 N1 C1 -39.7(12) 2_567 . . . ?
N1 Cd1 N1 C1 177(100) 2_567 . . . ?
C1 N2 N3 C2 0.9(15) . . . . ?
C1 N2 N3 C3 177.9(11) . . . . ?
C11 N4 N5 C12 -3.5(18) . . . . ?
C10 N4 N5 C12 178.5(11) . . . . ?
N6 Cd2 N6 C11 30(100) 2_668 . . . ?
O9 Cd2 N6 C11 -17.5(16) . . . . ?
O9 Cd2 N6 C11 162.5(16) 2_668 . . . ?
O2 Cd2 N6 C11 -120.8(14) 2_567 . . . ?
O2 Cd2 N6 C11 59.2(14) 1_656 . . . ?
O8 Cd2 N6 C11 -92.3(14) . . . . ?
O8 Cd2 N6 C11 87.7(14) 2_668 . . . ?
N6 Cd2 N6 C12 -168(100) 2_668 . . . ?
O9 Cd2 N6 C12 144.2(15) . . . . ?
O9 Cd2 N6 C12 -35.8(15) 2_668 . . . ?
O2 Cd2 N6 C12 40.8(14) 2_567 . . . ?
O2 Cd2 N6 C12 -139.2(14) 1_656 . . . ?
O8 Cd2 N6 C12 69.4(14) . . . . ?
O8 Cd2 N6 C12 -110.6(14) 2_668 . . . ?
N3 N2 C1 N1 -2.9(17) . . . . ?
C2 N1 C1 N2 3.6(16) . . . . ?
Cd1 N1 C1 N2 163.8(11) . . . . ?
C1 N1 C2 N3 -2.8(13) . . . . ?
Cd1 N1 C2 N3 -164.0(8) . . . . ?
N2 N3 C2 N1 1.3(14) . . . . ?
C3 N3 C2 N1 -175.4(10) . . . . ?
C2 N3 C3 C4 98.3(13) . . . . ?
N2 N3 C3 C4 -78.0(14) . . . . ?
N3 C3 C4 C5 153.1(10) . . . . ?
N3 C3 C4 C6 -32.8(15) . . . . ?
C6 C4 C5 C6 1(2) . . . 2_677 ?
C3 C4 C5 C6 174.9(11) . . . 2_677 ?
C5 C4 C6 C5 -1(2) . . . 2_677 ?
C3 C4 C6 C5 -174.7(11) . . . 2_677 ?
C7 C8 C9 C7 0(2) 2_778 . . . ?
C7 C8 C9 C10 178.3(11) 2_778 . . . ?
C8 C7 C9 C8 0(2) 2_778 . . . ?
C8 C7 C9 C10 -178.3(12) 2_778 . . . ?
C11 N4 C10 C9 -97.7(15) . . . . ?
N5 N4 C10 C9 79.9(16) . . . . ?
C8 C9 C10 N4 64.8(15) . . . . ?
C7 C9 C10 N4 -116.8(12) . . . . ?
C12 N6 C11 N4 0.7(17) . . . . ?
Cd2 N6 C11 N4 166.2(10) . . . . ?
N5 N4 C11 N6 1.7(17) . . . . ?
C10 N4 C11 N6 179.6(11) . . . . ?
N4 N5 C12 N6 4.1(19) . . . . ?
C11 N6 C12 N5 -3.2(19) . . . . ?
Cd2 N6 C12 N5 -168.1(13) . . . . ?
O1 S1 O2 O8 98(3) . . . 2_567 ?
O4 S1 O2 O8 -16(4) . . . 2_567 ?
O3 S1 O2 O8 -132(3) . . . 2_567 ?
O3 S1 O2 O8 -170(3) 2_566 . . 2_567 ?
O1 S1 O2 Cd2 -25(2) . . . 1_454 ?
O4 S1 O2 Cd2 -139.3(12) . . . 1_454 ?
O3 S1 O2 Cd2 104.2(14) . . . 1_454 ?
O3 S1 O2 Cd2 67(2) 2_566 . . 1_454 ?
O1 S1 O3 O3 8(4) . . . 2_566 ?
O4 S1 O3 O3 123(3) . . . 2_566 ?
O2 S1 O3 O3 -128(4) . . . 2_566 ?
O1 S1 O3 S1 8(4) . . . 2_566 ?
O4 S1 O3 S1 123(3) . . . 2_566 ?
O2 S1 O3 S1 -128(4) . . . 2_566 ?
O3 S1 O3 S1 0.000(4) 2_566 . . 2_566 ?
O1 S1 O4 Cd1 -171.6(14) . . . . ?
O2 S1 O4 Cd1 -47.0(12) . . . . ?
O3 S1 O4 Cd1 73.0(16) . . . . ?
O3 S1 O4 Cd1 109.1(13) 2_566 . . . ?
O4 Cd1 O4 S1 71(100) 2_567 . . . ?
O5 Cd1 O4 S1 -131.5(9) . . . . ?
O5 Cd1 O4 S1 48.5(9) 2_567 . . . ?
N1 Cd1 O4 S1 144.3(9) 2_567 . . . ?
N1 Cd1 O4 S1 -35.7(9) . . . . ?
O8 S2 O5 Cd1 47.1(14) . . . . ?
O7 S2 O5 Cd1 175.1(13) . . . . ?
O6 S2 O5 Cd1 -58.9(13) . . . . ?
O6 S2 O5 Cd1 -140.0(10) 2_667 . . . ?
O4 Cd1 O5 S2 146.5(10) . . . . ?
O4 Cd1 O5 S2 -33.5(10) 2_567 . . . ?
O5 Cd1 O5 S2 58(100) 2_567 . . . ?
N1 Cd1 O5 S2 -128.4(11) 2_567 . . . ?
N1 Cd1 O5 S2 51.6(11) . . . . ?
O7 S2 O8 O2 -70(11) . . . 2_567 ?
O5 S2 O8 O2 37(11) . . . 2_567 ?
O6 S2 O8 O2 151(11) . . . 2_567 ?
O6 S2 O8 O2 -124(10) 2_667 . . 2_567 ?
O7 S2 O8 Cd2 50(2) . . . . ?
O5 S2 O8 Cd2 156.6(12) . . . . ?
O6 S2 O8 Cd2 -89.6(15) . . . . ?
O6 S2 O8 Cd2 -4(4) 2_667 . . . ?
N6 Cd2 O8 S2 -102.8(15) 2_668 . . . ?
N6 Cd2 O8 S2 77.2(15) . . . . ?
O9 Cd2 O8 S2 -17.3(14) . . . . ?
O9 Cd2 O8 S2 162.7(14) 2_668 . . . ?
O2 Cd2 O8 S2 -168(3) 2_567 . . . ?
O2 Cd2 O8 S2 12(3) 1_656 . . . ?
O8 Cd2 O8 S2 162(100) 2_668 . . . ?
N6 Cd2 O8 O2 64.9(16) 2_668 . . 2_567 ?
N6 Cd2 O8 O2 -115.1(16) . . . 2_567 ?
O9 Cd2 O8 O2 150.3(17) . . . 2_567 ?
O9 Cd2 O8 O2 -29.7(17) 2_668 . . 2_567 ?
O2 Cd2 O8 O2 180.000(17) 1_656 . . 2_567 ?
O8 Cd2 O8 O2 -30(100) 2_668 . . 2_567 ?
O8 S2 O6 O7 179(3) . . . 2_667 ?
O7 S2 O6 O7 34(4) . . . 2_667 ?
O5 S2 O6 O7 -85(3) . . . 2_667 ?
O6 S2 O6 O7 20(3) 2_667 . . 2_667 ?
O8 S2 O6 S2 159.1(14) . . . 2_667 ?
O7 S2 O6 S2 14.1(17) . . . 2_667 ?
O5 S2 O6 S2 -104.6(10) . . . 2_667 ?
O6 S2 O6 S2 0.0 2_667 . . 2_667 ?
O8 S2 O7 O6 -156.0(17) . . . 2_667 ?
O5 S2 O7 O6 104.1(16) . . . 2_667 ?
O6 S2 O7 O6 -20(2) . . . 2_667 ?
